data_4513633
loop_
_publ_author_name
'Pang, Xue'
'Wang, Hui'
'Wang, Weizhou'
'Jin, Wei Jun'

_publ_section_title
;
 Phosphorescent \p-Hole&#x00B7;&#x00B7;&#x00B7;\p Bonding Cocrystals of
 Pyrene with Halo-perfluorobenzenes (F, Cl, Br, I)
;
_journal_issue 10
_journal_name_full 'Crystal Growth &amp; Design'
_journal_page_first 4938
_journal_paper_doi 10.1021/acs.cgd.5b00844
_journal_volume 15
_journal_year 2015
_chemical_formula_sum 'C22 H10 Br2 F4'
_chemical_formula_weight 510.12
_chemical_name_systematic
;

 ?

;
_space_group_IT_number 14
_symmetry_cell_setting monoclinic
_symmetry_space_group_name_Hall '-P 2ybc'
_symmetry_space_group_name_H-M 'P 1 21/c 1'
_atom_sites_solution_hydrogens geom
_atom_sites_solution_primary direct
_atom_sites_solution_secondary difmap
_audit_creation_method SHELXL-97
_cell_angle_alpha 90.00
_cell_angle_beta 99.867(2)
_cell_angle_gamma 90.00
_cell_formula_units_Z 4
_cell_length_a 11.9762(14)
_cell_length_b 15.3782(17)
_cell_length_c 9.7871(11)
_cell_measurement_reflns_used 3693
_cell_measurement_temperature 110(2)
_cell_measurement_theta_max 27.43
_cell_measurement_theta_min 2.49
_cell_volume 1775.9(3)
_computing_cell_refinement 'Bruker SMART'
_computing_data_collection 'Bruker SMART'
_computing_data_reduction 'Bruker SAINT'
_computing_molecular_graphics 'Bruker SHELXTL'
_computing_publication_material 'Bruker SHELXTL'
_computing_structure_refinement 'SHELXL-97 (Sheldrick, 1997)'
_computing_structure_solution 'SHELXS-97 (Sheldrick, 1990)'
_diffrn_ambient_temperature 110(2)
_diffrn_measured_fraction_theta_full 0.986
_diffrn_measured_fraction_theta_max 0.986
_diffrn_measurement_device_type 'CCD area detector'
_diffrn_measurement_method 'phi and omega scans'
_diffrn_radiation_monochromator graphite
_diffrn_radiation_source 'fine-focus sealed tube'
_diffrn_radiation_type MoK\a
_diffrn_radiation_wavelength 0.71073
_diffrn_reflns_av_R_equivalents 0.0338
_diffrn_reflns_av_sigmaI/netI 0.0447
_diffrn_reflns_limit_h_max 15
_diffrn_reflns_limit_h_min -15
_diffrn_reflns_limit_k_max 20
_diffrn_reflns_limit_k_min -18
_diffrn_reflns_limit_l_max 10
_diffrn_reflns_limit_l_min -12
_diffrn_reflns_number 10240
_diffrn_reflns_theta_full 27.56
_diffrn_reflns_theta_max 27.56
_diffrn_reflns_theta_min 2.18
_exptl_absorpt_coefficient_mu 4.610
_exptl_absorpt_correction_T_max 0.4042
_exptl_absorpt_correction_T_min 0.3385
_exptl_absorpt_correction_type multi-scan
_exptl_absorpt_process_details SADABS
_exptl_crystal_colour colorless
_exptl_crystal_density_diffrn 1.908
_exptl_crystal_density_method 'not measured'
_exptl_crystal_description prism
_exptl_crystal_F_000 992
_exptl_crystal_size_max 0.30
_exptl_crystal_size_mid 0.25
_exptl_crystal_size_min 0.24
_refine_diff_density_max 0.622
_refine_diff_density_min -0.538
_refine_diff_density_rms 0.089
_refine_ls_extinction_method none
_refine_ls_goodness_of_fit_ref 1.044
_refine_ls_hydrogen_treatment constr
_refine_ls_matrix_type full
_refine_ls_number_parameters 253
_refine_ls_number_reflns 4050
_refine_ls_number_restraints 0
_refine_ls_restrained_S_all 1.044
_refine_ls_R_factor_all 0.0425
_refine_ls_R_factor_gt 0.0311
_refine_ls_shift/su_max 0.000
_refine_ls_shift/su_mean 0.000
_refine_ls_structure_factor_coef Fsqd
_refine_ls_weighting_details 'calc w=1/[\s^2^(Fo^2^)+(0.0324P)^2^+0.0000P] where P=(Fo^2^+2Fc^2^)/3'
_refine_ls_weighting_scheme calc
_refine_ls_wR_factor_gt 0.0669
_refine_ls_wR_factor_ref 0.0698
_reflns_number_gt 3333
_reflns_number_total 4050
_reflns_threshold_expression >2sigma(I)
_cod_data_source_file cg5b00844_si_001.cif
_cod_data_source_block 5
_cod_depositor_comments
;
The following automatic conversions were performed:

'_symmetry_cell_setting' value 'Monoclinic' changed to 'monoclinic'
according to
/usr/data/users/saulius/crontab/automatic-downloads/rss-feeds/ACS/lib/dictionaries/cif_core.dic
dictionary named 'cif_core.dic' version 2.4.2 from 2011-04-26.

'_exptl_absorpt_correction_type' value 'Multi-scan' changed to
'multi-scan' according to
/usr/data/users/saulius/crontab/automatic-downloads/rss-feeds/ACS/lib/dictionaries/cif_core.dic
dictionary named 'cif_core.dic' version 2.4.2 from 2011-04-26.

Automatic conversion script
Id: cif_fix_values 3271 2015-04-21 07:52:19Z andrius 

 Adding full bibliography for 4513628--4513635.cif.
;
_cod_original_sg_symbol_H-M P2(1)/c
_cod_database_code 4513633

loop_
_symmetry_equiv_pos_as_xyz
'x, y, z'
'-x, y+1/2, -z+1/2'
'-x, -y, -z'
'x, -y-1/2, z-1/2'

loop_
_atom_site_label
_atom_site_type_symbol
_atom_site_fract_x
_atom_site_fract_y
_atom_site_fract_z
_atom_site_U_iso_or_equiv
_atom_site_adp_type
_atom_site_occupancy
_atom_site_symmetry_multiplicity
_atom_site_calc_flag
_atom_site_refinement_flags
Br1 Br 0.11113(2) 0.111365(17) 0.93884(3) 0.02310(8) Uani 1 1 d .
Br2 Br 0.21494(2) 0.206602(16) 0.67382(3) 0.02783(9) Uani 1 1 d .
C1 C 0.19647(19) 0.04990(15) 0.8277(2) 0.0152(5) Uani 1 1 d .
C2 C 0.2388(2) 0.08872(15) 0.7186(3) 0.0162(5) Uani 1 1 d .
C3 C 0.2999(2) 0.03941(16) 0.6388(2) 0.0180(5) Uani 1 1 d .
C4 C 0.3196(2) -0.04783(16) 0.6659(2) 0.0173(5) Uani 1 1 d .
C5 C 0.2783(2) -0.08630(15) 0.7741(3) 0.0178(5) Uani 1 1 d .
C6 C 0.2181(2) -0.03742(15) 0.8548(2) 0.0161(5) Uani 1 1 d .
C7 C 0.5643(2) -0.15093(16) 0.9377(3) 0.0198(5) Uani 1 1 d .
H7 H 0.5808 -0.2112 0.9334 0.024 Uiso 1 1 calc R
C8 C 0.5940(2) -0.09638(16) 0.8411(3) 0.0192(5) Uani 1 1 d .
H8 H 0.6313 -0.1192 0.7707 0.023 Uiso 1 1 calc R
C9 C 0.5703(2) -0.00483(15) 0.8428(2) 0.0158(5) Uani 1 1 d .
C10 C 0.5992(2) 0.05227(17) 0.7425(3) 0.0216(5) Uani 1 1 d .
H10 H 0.6354 0.0305 0.6704 0.026 Uiso 1 1 calc R
C11 C 0.5752(2) 0.14011(17) 0.7479(3) 0.0233(6) Uani 1 1 d .
H11 H 0.5950 0.1780 0.6791 0.028 Uiso 1 1 calc R
C12 C 0.5230(2) 0.17362(16) 0.8520(3) 0.0212(5) Uani 1 1 d .
H12 H 0.5082 0.2342 0.8545 0.025 Uiso 1 1 calc R
C13 C 0.4917(2) 0.11927(15) 0.9537(3) 0.0166(5) Uani 1 1 d .
C14 C 0.51580(19) 0.02839(14) 0.9492(2) 0.0141(5) Uani 1 1 d .
C15 C 1.1020(2) 0.00958(17) 0.2917(3) 0.0221(5) Uani 1 1 d .
H15 H 1.1443 -0.0009 0.2196 0.026 Uiso 1 1 calc R
C16 C 1.0548(2) 0.08817(17) 0.3020(3) 0.0215(5) Uani 1 1 d .
H16 H 1.0653 0.1322 0.2372 0.026 Uiso 1 1 calc R
C17 C 0.9892(2) 0.10758(15) 0.4078(3) 0.0181(5) Uani 1 1 d .
C18 C 0.9376(2) 0.18885(16) 0.4188(3) 0.0236(6) Uani 1 1 d .
H18 H 0.9460 0.2335 0.3543 0.028 Uiso 1 1 calc R
C19 C 0.8749(2) 0.20452(17) 0.5222(3) 0.0279(6) Uani 1 1 d .
H19 H 0.8403 0.2597 0.5275 0.033 Uiso 1 1 calc R
C20 C 0.8617(2) 0.14108(17) 0.6181(3) 0.0233(6) Uani 1 1 d .
H20 H 0.8189 0.1534 0.6890 0.028 Uiso 1 1 calc R
C21 C 0.91051(19) 0.05874(15) 0.6119(3) 0.0168(5) Uani 1 1 d .
C22 C 0.97477(18) 0.04173(14) 0.5048(2) 0.0140(5) Uani 1 1 d .
F1 F 0.34036(13) 0.07500(10) 0.53190(15) 0.0277(4) Uani 1 1 d .
F2 F 0.37877(12) -0.09505(10) 0.58793(15) 0.0264(4) Uani 1 1 d .
F3 F 0.29660(12) -0.17100(9) 0.80145(16) 0.0251(3) Uani 1 1 d .
F4 F 0.17895(12) -0.07706(9) 0.95925(15) 0.0241(3) Uani 1 1 d .

loop_
_atom_site_aniso_label
_atom_site_aniso_U_11
_atom_site_aniso_U_22
_atom_site_aniso_U_33
_atom_site_aniso_U_23
_atom_site_aniso_U_13
_atom_site_aniso_U_12
Br1 0.02309(14) 0.02372(14) 0.02222(14) -0.00805(11) 0.00314(10) 0.00282(11)
Br2 0.02618(15) 0.01444(13) 0.04074(18) 0.00873(11) -0.00027(12) -0.00100(10)
C1 0.0165(12) 0.0130(11) 0.0150(12) -0.0037(9) 0.0000(9) -0.0010(9)
C2 0.0161(12) 0.0090(11) 0.0219(13) 0.0011(9) -0.0011(10) -0.0010(9)
C3 0.0170(12) 0.0209(12) 0.0150(12) 0.0033(10) -0.0001(9) -0.0047(10)
C4 0.0137(11) 0.0211(12) 0.0160(12) -0.0056(10) -0.0004(9) 0.0017(10)
C5 0.0189(12) 0.0104(11) 0.0212(13) -0.0027(9) -0.0046(10) -0.0007(9)
C6 0.0176(12) 0.0155(11) 0.0145(12) 0.0017(9) 0.0006(9) -0.0040(10)
C7 0.0195(12) 0.0146(11) 0.0236(13) -0.0060(10) -0.0010(10) 0.0031(10)
C8 0.0168(12) 0.0224(13) 0.0187(12) -0.0077(10) 0.0036(10) 0.0018(10)
C9 0.0136(11) 0.0173(12) 0.0154(12) -0.0006(10) -0.0006(9) -0.0026(9)
C10 0.0185(12) 0.0289(14) 0.0173(13) -0.0003(11) 0.0032(10) -0.0012(11)
C11 0.0209(13) 0.0258(13) 0.0228(14) 0.0077(11) 0.0022(11) -0.0044(11)
C12 0.0202(13) 0.0168(12) 0.0248(14) 0.0027(10) -0.0014(11) -0.0007(10)
C13 0.0140(12) 0.0160(12) 0.0181(12) -0.0016(10) -0.0019(9) -0.0013(10)
C14 0.0128(11) 0.0145(11) 0.0136(11) -0.0015(9) -0.0023(9) -0.0002(9)
C15 0.0173(12) 0.0318(14) 0.0175(12) -0.0021(11) 0.0040(10) -0.0048(11)
C16 0.0241(13) 0.0238(13) 0.0158(12) 0.0044(10) 0.0014(10) -0.0075(11)
C17 0.0167(12) 0.0145(11) 0.0210(13) -0.0003(10) -0.0025(10) -0.0049(10)
C18 0.0258(14) 0.0115(11) 0.0291(15) 0.0015(10) -0.0077(11) -0.0034(10)
C19 0.0253(14) 0.0171(13) 0.0365(16) -0.0104(12) -0.0079(12) 0.0044(11)
C20 0.0177(12) 0.0258(13) 0.0251(14) -0.0117(12) -0.0001(11) -0.0014(11)
C21 0.0131(11) 0.0184(12) 0.0175(12) -0.0045(10) -0.0010(9) -0.0020(10)
C22 0.0122(11) 0.0122(11) 0.0163(11) -0.0038(9) -0.0010(9) -0.0038(9)
F1 0.0285(8) 0.0366(9) 0.0191(8) 0.0062(7) 0.0070(6) -0.0037(7)
F2 0.0247(8) 0.0310(8) 0.0239(8) -0.0093(7) 0.0056(6) 0.0058(7)
F3 0.0290(8) 0.0120(7) 0.0318(9) 0.0005(6) -0.0016(7) 0.0031(6)
F4 0.0309(8) 0.0217(7) 0.0208(8) 0.0053(6) 0.0073(6) -0.0042(7)

loop_
_atom_type_symbol
_atom_type_description
_atom_type_scat_dispersion_real
_atom_type_scat_dispersion_imag
_atom_type_scat_source
C C 0.0033 0.0016 'International Tables Vol C Tables 4.2.6.8 and 6.1.1.4'
H H 0.0000 0.0000 'International Tables Vol C Tables 4.2.6.8 and 6.1.1.4'
F F 0.0171 0.0103 'International Tables Vol C Tables 4.2.6.8 and 6.1.1.4'
Br Br -0.2901 2.4595 'International Tables Vol C Tables 4.2.6.8 and 6.1.1.4'

loop_
_geom_angle_atom_site_label_1
_geom_angle_atom_site_label_2
_geom_angle_atom_site_label_3
_geom_angle
_geom_angle_site_symmetry_1
_geom_angle_site_symmetry_3
C6 C1 C2 118.8(2) . .
C6 C1 Br1 118.77(18) . .
C2 C1 Br1 122.40(17) . .
C3 C2 C1 119.7(2) . .
C3 C2 Br2 118.13(18) . .
C1 C2 Br2 122.20(18) . .
F1 C3 C4 118.3(2) . .
F1 C3 C2 120.8(2) . .
C4 C3 C2 120.9(2) . .
F2 C4 C5 120.0(2) . .
F2 C4 C3 120.4(2) . .
C5 C4 C3 119.6(2) . .
F3 C5 C4 120.2(2) . .
F3 C5 C6 119.9(2) . .
C4 C5 C6 119.9(2) . .
F4 C6 C5 118.3(2) . .
F4 C6 C1 120.6(2) . .
C5 C6 C1 121.1(2) . .
C8 C7 C13 121.2(2) . 3_657
C8 C7 H7 119.4 . .
C13 C7 H7 119.4 3_657 .
C7 C8 C9 121.4(2) . .
C7 C8 H8 119.3 . .
C9 C8 H8 119.3 . .
C10 C9 C14 119.2(2) . .
C10 C9 C8 122.1(2) . .
C14 C9 C8 118.6(2) . .
C11 C10 C9 120.4(2) . .
C11 C10 H10 119.8 . .
C9 C10 H10 119.8 . .
C12 C11 C10 121.0(2) . .
C12 C11 H11 119.5 . .
C10 C11 H11 119.5 . .
C11 C12 C13 120.8(2) . .
C11 C12 H12 119.6 . .
C13 C12 H12 119.6 . .
C12 C13 C14 118.8(2) . .
C12 C13 C7 122.7(2) . 3_657
C14 C13 C7 118.5(2) . 3_657
C9 C14 C14 120.3(3) . 3_657
C9 C14 C13 119.8(2) . .
C14 C14 C13 120.0(3) 3_657 .
C16 C15 C21 121.0(2) . 3_756
C16 C15 H15 119.5 . .
C21 C15 H15 119.5 3_756 .
C15 C16 C17 122.0(2) . .
C15 C16 H16 119.0 . .
C17 C16 H16 119.0 . .
C18 C17 C22 118.5(2) . .
C18 C17 C16 122.8(2) . .
C22 C17 C16 118.6(2) . .
C19 C18 C17 120.8(2) . .
C19 C18 H18 119.6 . .
C17 C18 H18 119.6 . .
C18 C19 C20 121.0(2) . .
C18 C19 H19 119.5 . .
C20 C19 H19 119.5 . .
C19 C20 C21 120.8(3) . .
C19 C20 H20 119.6 . .
C21 C20 H20 119.6 . .
C20 C21 C22 118.6(2) . .
C20 C21 C15 122.8(2) . 3_756
C22 C21 C15 118.6(2) . 3_756
C17 C22 C21 120.2(2) . .
C17 C22 C22 119.7(3) . 3_756
C21 C22 C22 120.1(3) . 3_756

loop_
_geom_bond_atom_site_label_1
_geom_bond_atom_site_label_2
_geom_bond_distance
_geom_bond_site_symmetry_2
Br1 C1 1.871(2) .
Br2 C2 1.875(2) .
C1 C6 1.385(3) .
C1 C2 1.393(3) .
C2 C3 1.385(3) .
C3 F1 1.343(3) .
C3 C4 1.380(3) .
C4 F2 1.341(3) .
C4 C5 1.377(3) .
C5 F3 1.340(3) .
C5 C6 1.380(3) .
C6 F4 1.341(3) .
C7 C8 1.357(4) .
C7 C13 1.436(3) 3_657
C7 H7 0.9500 .
C8 C9 1.437(3) .
C8 H8 0.9500 .
C9 C10 1.404(3) .
C9 C14 1.416(3) .
C10 C11 1.384(4) .
C10 H10 0.9500 .
C11 C12 1.383(4) .
C11 H11 0.9500 .
C12 C13 1.399(3) .
C12 H12 0.9500 .
C13 C14 1.429(3) .
C13 C7 1.436(3) 3_657
C14 C14 1.423(5) 3_657
C15 C16 1.345(4) .
C15 C21 1.437(3) 3_756
C15 H15 0.9500 .
C16 C17 1.435(3) .
C16 H16 0.9500 .
C17 C18 1.406(3) .
C17 C22 1.419(3) .
C18 C19 1.381(4) .
C18 H18 0.9500 .
C19 C20 1.381(4) .
C19 H19 0.9500 .
C20 C21 1.400(3) .
C20 H20 0.9500 .
C21 C22 1.427(3) .
C21 C15 1.437(3) 3_756
C22 C22 1.429(4) 3_756
